data_7104493
loop_
_publ_author_name
'Zhou, Tianlei'
'Li, Feng'
'Fan, Yan'
'Song, Weifeng'
'Mu, Xiaoyue'
'Zhang, Hongyu'
'Wang, Yue'

_publ_section_title
;
 Hydrogen-bonded dimer stacking induced emission of aminobenzoic acid
 compounds.
;
_journal_issue 22
_journal_name_full 'Chemical communications (Cambridge, England)'
_journal_page_first 3199
_journal_page_last 3201
_journal_paper_doi 10.1039/b900476a
_journal_volume 34
_journal_year 2009
_chemical_formula_sum 'C17 H19 N O2'
_chemical_formula_weight 269.33
_chemical_name_systematic
;
?
;
_space_group_IT_number 2
_symmetry_cell_setting triclinic
_symmetry_space_group_name_Hall '-P 1'
_symmetry_space_group_name_H-M 'P -1'
_atom_sites_solution_hydrogens geom
_atom_sites_solution_primary direct
_atom_sites_solution_secondary difmap
_audit_creation_method SHELXL-97
_cell_angle_alpha 93.68(3)
_cell_angle_beta 90.46(3)
_cell_angle_gamma 112.33(3)
_cell_formula_units_Z 2
_cell_length_a 6.7328(13)
_cell_length_b 7.8277(16)
_cell_length_c 15.269(3)
_cell_measurement_reflns_used 3781
_cell_measurement_temperature 293(2)
_cell_measurement_theta_max 27.76
_cell_measurement_theta_min 3.04
_cell_volume 742.4(3)
_computing_cell_refinement PROCESS-AUTO
_computing_data_collection PROCESS-AUTO
_computing_data_reduction PROCESS-AUTO
_computing_molecular_graphics 'SHELXL-97 (Sheldrick, 1997)'
_computing_publication_material 'SHELXL-97 (Sheldrick, 1997)'
_computing_structure_refinement 'SHELXL-97 (Sheldrick, 1997)'
_computing_structure_solution 'SHELXS-97 (Sheldrick, 1990)'
_diffrn_ambient_temperature 293(2)
_diffrn_detector_area_resol_mean none
_diffrn_measured_fraction_theta_full 0.986
_diffrn_measured_fraction_theta_max 0.986
_diffrn_measurement_device_type 'Omega scan'
_diffrn_measurement_method 10.0
_diffrn_radiation_monochromator graphite
_diffrn_radiation_source 'fine-focus sealed tube'
_diffrn_radiation_type MoK\a
_diffrn_radiation_wavelength 0.71073
_diffrn_reflns_av_R_equivalents 0.0849
_diffrn_reflns_av_sigmaI/netI 0.1202
_diffrn_reflns_limit_h_max 8
_diffrn_reflns_limit_h_min -8
_diffrn_reflns_limit_k_max 10
_diffrn_reflns_limit_k_min -10
_diffrn_reflns_limit_l_max 19
_diffrn_reflns_limit_l_min -19
_diffrn_reflns_number 7326
_diffrn_reflns_theta_full 27.48
_diffrn_reflns_theta_max 27.48
_diffrn_reflns_theta_min 3.03
_diffrn_standards_decay_% 0
_diffrn_standards_interval_count 0
_diffrn_standards_interval_time .
_diffrn_standards_number 0
_exptl_absorpt_coefficient_mu 0.079
_exptl_absorpt_correction_T_max 0.9924
_exptl_absorpt_correction_T_min 0.9786
_exptl_absorpt_correction_type multi-scan
_exptl_absorpt_process_details
;
Higash,T(1995) Progrom for Absorption Correcttion.
Rigaku Corporation,Tokyo,Japan.
;
_exptl_crystal_colour colorless
_exptl_crystal_density_diffrn 1.205
_exptl_crystal_density_method 'not measured'
_exptl_crystal_description block
_exptl_crystal_F_000 288
_exptl_crystal_size_max 0.28
_exptl_crystal_size_mid 0.12
_exptl_crystal_size_min 0.10
_refine_diff_density_max 0.179
_refine_diff_density_min -0.196
_refine_diff_density_rms 0.045
_refine_ls_extinction_method none
_refine_ls_goodness_of_fit_ref 0.930
_refine_ls_hydrogen_treatment riding
_refine_ls_matrix_type full
_refine_ls_number_parameters 185
_refine_ls_number_reflns 3367
_refine_ls_number_restraints 0
_refine_ls_restrained_S_all 0.930
_refine_ls_R_factor_all 0.2380
_refine_ls_R_factor_gt 0.1068
_refine_ls_shift/su_max 0.000
_refine_ls_shift/su_mean 0.000
_refine_ls_structure_factor_coef Fsqd
_refine_ls_weighting_details 'calc w=1/[\s^2^(Fo^2^)+(0.1246P)^2^+0.9272P] where P=(Fo^2^+2Fc^2^)/3'
_refine_ls_weighting_scheme calc
_refine_ls_wR_factor_gt 0.2324
_refine_ls_wR_factor_ref 0.3101
_reflns_number_gt 1302
_reflns_number_total 3367
_reflns_threshold_expression >2sigma(I)
_cod_data_source_file b900476a.txt
_cod_data_source_block 3
_cod_depositor_comments
;
The following automatic conversions were performed:
'_symmetry_cell_setting' value 'Triclinic' changed to 'triclinic'
according to '/home/saulius/struct/CIF-dictionaries/cif_core.dic'
dictionary named 'cif_core.dic' version 2.4.1 from 2010-06-29.

Automatic conversion script
Id: cif_fix_enum 1527 2010-12-29 10:47:43Z saulius 
;
_cod_original_sg_symbol_H-M 'P-1 '
_cod_database_code 7104493

loop_
_symmetry_equiv_pos_as_xyz
'x, y, z'
'-x, -y, -z'

loop_
_atom_site_label
_atom_site_type_symbol
_atom_site_fract_x
_atom_site_fract_y
_atom_site_fract_z
_atom_site_U_iso_or_equiv
_atom_site_adp_type
_atom_site_occupancy
_atom_site_symmetry_multiplicity
_atom_site_calc_flag
_atom_site_refinement_flags
_atom_site_disorder_assembly
_atom_site_disorder_group
C1 C 0.2131(7) -0.0718(6) 0.0560(3) 0.0498(12) Uani 1 1 d . . .
C2 C 0.3797(7) -0.1244(6) 0.0931(3) 0.0487(11) Uani 1 1 d . . .
C3 C 0.3769(8) -0.3015(6) 0.0720(3) 0.0565(13) Uani 1 1 d . . .
H3 H 0.2690 -0.3833 0.0341 0.068 Uiso 1 1 calc R . .
C4 C 0.5284(9) -0.3577(7) 0.1058(4) 0.0644(14) Uani 1 1 d . . .
H4 H 0.5238 -0.4762 0.0910 0.077 Uiso 1 1 calc R . .
C5 C 0.6879(9) -0.2372(7) 0.1618(4) 0.0645(14) Uani 1 1 d . . .
H5 H 0.7913 -0.2751 0.1851 0.077 Uiso 1 1 calc R . .
C6 C 0.6968(8) -0.0622(7) 0.1839(3) 0.0637(14) Uani 1 1 d . . .
H6 H 0.8062 0.0164 0.2221 0.076 Uiso 1 1 calc R . .
C7 C 0.5459(8) 0.0012(6) 0.1505(3) 0.0512(12) Uani 1 1 d . . .
C8 C 0.7034(8) 0.3125(6) 0.2311(3) 0.0543(13) Uani 1 1 d . . .
C9 C 0.9216(9) 0.3791(7) 0.2153(4) 0.0710(16) Uani 1 1 d . . .
H9 H 0.9719 0.3287 0.1678 0.085 Uiso 1 1 calc R . .
C10 C 1.0643(8) 0.5209(7) 0.2706(4) 0.0638(14) Uani 1 1 d . . .
H10 H 1.2100 0.5635 0.2594 0.077 Uiso 1 1 calc R . .
C11 C 0.9981(7) 0.6006(6) 0.3411(3) 0.0484(12) Uani 1 1 d . . .
C12 C 0.7794(8) 0.5332(7) 0.3545(3) 0.0567(13) Uani 1 1 d . . .
H12 H 0.7280 0.5844 0.4013 0.068 Uiso 1 1 calc R . .
C13 C 0.6362(8) 0.3922(6) 0.3003(3) 0.0562(13) Uani 1 1 d . . .
H13 H 0.4903 0.3506 0.3113 0.067 Uiso 1 1 calc R . .
C14 C 1.1559(8) 0.7620(7) 0.3989(3) 0.0577(13) Uani 1 1 d . . .
C15 C 1.0725(10) 0.7815(7) 0.4899(4) 0.0748(17) Uani 1 1 d . . .
H15A H 0.9451 0.8079 0.4847 0.112 Uiso 1 1 calc R . .
H15B H 1.1804 0.8807 0.5245 0.112 Uiso 1 1 calc R . .
H15C H 1.0396 0.6680 0.5180 0.112 Uiso 1 1 calc R . .
C16 C 1.3689(10) 0.7353(11) 0.4116(5) 0.110(3) Uani 1 1 d . . .
H16A H 1.3398 0.6123 0.4286 0.165 Uiso 1 1 calc R . .
H16B H 1.4562 0.8238 0.4567 0.165 Uiso 1 1 calc R . .
H16C H 1.4436 0.7530 0.3576 0.165 Uiso 1 1 calc R . .
C17 C 1.1958(12) 0.9404(8) 0.3539(4) 0.103(2) Uani 1 1 d . . .
H17A H 1.2420 0.9282 0.2953 0.154 Uiso 1 1 calc R . .
H17B H 1.3051 1.0421 0.3865 0.154 Uiso 1 1 calc R . .
H17C H 1.0654 0.9630 0.3516 0.154 Uiso 1 1 calc R . .
N1 N 0.5516(7) 0.1740(5) 0.1731(3) 0.0635(12) Uani 1 1 d . . .
H1 H 0.4526 0.2026 0.1499 0.076 Uiso 1 1 calc R . .
O1 O 0.0724(6) -0.2009(5) 0.0027(2) 0.0660(11) Uani 1 1 d . . .
H1A H -0.0170 -0.1627 -0.0154 0.099 Uiso 1 1 calc R . .
O2 O 0.1986(5) 0.0788(4) 0.0726(2) 0.0630(10) Uani 1 1 d . . .

loop_
_atom_site_aniso_label
_atom_site_aniso_U_11
_atom_site_aniso_U_22
_atom_site_aniso_U_33
_atom_site_aniso_U_23
_atom_site_aniso_U_13
_atom_site_aniso_U_12
C1 0.050(3) 0.042(3) 0.053(3) -0.002(2) -0.004(2) 0.014(2)
C2 0.054(3) 0.038(2) 0.052(3) 0.004(2) 0.002(2) 0.015(2)
C3 0.059(3) 0.043(3) 0.062(3) 0.000(2) -0.005(3) 0.014(2)
C4 0.080(4) 0.050(3) 0.068(3) 0.003(3) -0.002(3) 0.030(3)
C5 0.077(4) 0.060(3) 0.067(3) 0.014(3) -0.003(3) 0.037(3)
C6 0.062(3) 0.053(3) 0.071(4) 0.006(3) -0.018(3) 0.016(3)
C7 0.056(3) 0.041(3) 0.055(3) 0.003(2) -0.004(2) 0.017(2)
C8 0.057(3) 0.044(3) 0.059(3) -0.001(2) -0.011(3) 0.016(2)
C9 0.068(4) 0.065(4) 0.069(4) -0.018(3) -0.002(3) 0.017(3)
C10 0.050(3) 0.058(3) 0.073(4) -0.011(3) 0.004(3) 0.011(3)
C11 0.050(3) 0.037(2) 0.051(3) 0.001(2) -0.006(2) 0.010(2)
C12 0.059(3) 0.049(3) 0.058(3) -0.006(2) -0.002(3) 0.019(3)
C13 0.045(3) 0.044(3) 0.076(4) 0.002(3) -0.007(3) 0.014(2)
C14 0.050(3) 0.044(3) 0.069(3) -0.006(2) -0.009(3) 0.008(2)
C15 0.087(4) 0.054(3) 0.069(4) -0.009(3) -0.013(3) 0.014(3)
C16 0.064(4) 0.117(6) 0.133(6) -0.060(5) -0.033(4) 0.028(4)
C17 0.132(6) 0.050(4) 0.090(5) 0.004(3) 0.008(4) -0.004(4)
N1 0.068(3) 0.043(2) 0.079(3) -0.011(2) -0.030(2) 0.023(2)
O1 0.061(2) 0.052(2) 0.081(3) -0.0189(19) -0.0265(19) 0.0214(18)
O2 0.065(2) 0.048(2) 0.076(2) -0.0123(17) -0.0192(18) 0.0241(18)

loop_
_atom_type_symbol
_atom_type_description
_atom_type_scat_dispersion_real
_atom_type_scat_dispersion_imag
_atom_type_scat_source
C C 0.0033 0.0016 'International Tables Vol C Tables 4.2.6.8 and 6.1.1.4'
H H 0.0000 0.0000 'International Tables Vol C Tables 4.2.6.8 and 6.1.1.4'
N N 0.0061 0.0033 'International Tables Vol C Tables 4.2.6.8 and 6.1.1.4'
O O 0.0106 0.0060 'International Tables Vol C Tables 4.2.6.8 and 6.1.1.4'

loop_
_geom_angle_atom_site_label_1
_geom_angle_atom_site_label_2
_geom_angle_atom_site_label_3
_geom_angle
_geom_angle_site_symmetry_1
_geom_angle_site_symmetry_3
_geom_angle_publ_flag
O2 C1 O1 121.2(4) . . ?
O2 C1 C2 124.2(4) . . ?
O1 C1 C2 114.6(4) . . ?
C3 C2 C7 119.2(4) . . ?
C3 C2 C1 119.5(4) . . ?
C7 C2 C1 121.4(4) . . ?
C4 C3 C2 121.6(5) . . ?
C3 C4 C5 119.3(5) . . ?
C6 C5 C4 120.9(5) . . ?
C5 C6 C7 121.7(5) . . ?
N1 C7 C6 122.1(4) . . ?
N1 C7 C2 120.5(4) . . ?
C6 C7 C2 117.3(4) . . ?
C13 C8 C9 118.2(4) . . ?
C13 C8 N1 120.4(5) . . ?
C9 C8 N1 121.2(5) . . ?
C10 C9 C8 119.8(5) . . ?
C11 C10 C9 122.4(5) . . ?
C10 C11 C12 116.5(4) . . ?
C10 C11 C14 121.7(4) . . ?
C12 C11 C14 121.7(4) . . ?
C13 C12 C11 121.7(5) . . ?
C8 C13 C12 121.4(5) . . ?
C15 C14 C11 112.8(4) . . ?
C15 C14 C17 108.4(5) . . ?
C11 C14 C17 108.3(4) . . ?
C15 C14 C16 107.2(5) . . ?
C11 C14 C16 110.2(4) . . ?
C17 C14 C16 109.9(6) . . ?
C7 N1 C8 127.0(4) . . ?

loop_
_geom_bond_atom_site_label_1
_geom_bond_atom_site_label_2
_geom_bond_distance
_geom_bond_site_symmetry_2
_geom_bond_publ_flag
C1 O2 1.230(5) . ?
C1 O1 1.318(5) . ?
C1 C2 1.455(6) . ?
C2 C3 1.397(6) . ?
C2 C7 1.423(6) . ?
C3 C4 1.364(7) . ?
C4 C5 1.374(7) . ?
C5 C6 1.368(7) . ?
C6 C7 1.394(7) . ?
C7 N1 1.361(6) . ?
C8 C13 1.360(6) . ?
C8 C9 1.389(7) . ?
C8 N1 1.423(6) . ?
C9 C10 1.387(7) . ?
C10 C11 1.371(6) . ?
C11 C12 1.384(6) . ?
C11 C14 1.525(6) . ?
C12 C13 1.376(6) . ?
C14 C15 1.523(7) . ?
C14 C17 1.529(8) . ?
C14 C16 1.538(8) . ?

loop_
_geom_hbond_atom_site_label_D
_geom_hbond_atom_site_label_H
_geom_hbond_atom_site_label_A
_geom_hbond_distance_DH
_geom_hbond_distance_HA
_geom_hbond_distance_DA
_geom_hbond_angle_DHA
_geom_hbond_site_symmetry_A
O1 H1A O2 0.82 1.83 2.645(5) 170.9 2
C9 H9 O1 0.93 2.70 3.532(6) 149.2 2_655

loop_
_cod_related_entry_id
_cod_related_entry_database
_cod_related_entry_code
1 ChemSpider 177666
